data_7240157
loop_
_publ_author_name
'Qiu, Ya-Ru'
'Li, Bang'
'Zhou, Yan'
'Su, Jian'
'Ge, Jing-Yuan'

_publ_section_title
;
 Pillar-template strategy switching the redox activity and magnetic
 properties of trisphenylamine-based coordination polymers
;
_journal_name_full CrystEngComm
_journal_paper_doi 10.1039/D0CE00256A
_journal_year 2020
_chemical_formula_moiety 'C33 H24 N6 Ni O6'
_chemical_formula_sum 'C33 H24 N6 Ni O6'
_chemical_formula_weight 659.29
_space_group_crystal_system monoclinic
_space_group_IT_number 15
_space_group_name_Hall '-C 2yc'
_space_group_name_H-M_alt 'C 1 2/c 1'
_atom_sites_solution_hydrogens geom
_atom_sites_solution_primary direct
_atom_sites_solution_secondary difmap
_audit_creation_date 2019-12-14
_audit_creation_method
;
Olex2 1.2-beta
(compiled 2018.05.29 svn.r3508 for OlexSys, GUI svn.r5506)
;
_cell_angle_alpha 90.00
_cell_angle_beta 102.807(4)
_cell_angle_gamma 90.00
_cell_formula_units_Z 8
_cell_length_a 21.683(3)
_cell_length_b 15.164(3)
_cell_length_c 19.852(3)
_cell_measurement_reflns_used 5605
_cell_measurement_temperature 293(2)
_cell_measurement_theta_max 25
_cell_measurement_theta_min 1.6
_cell_volume 6365.0(18)
_computing_molecular_graphics 'Olex2 (Dolomanov et al., 2009)'
_computing_publication_material 'Olex2 (Dolomanov et al., 2009)'
_computing_structure_refinement 'XL (Sheldrick, 2008)'
_computing_structure_solution 'SHELXS-97 (Sheldrick, 1990)'
_diffrn_ambient_temperature 293(2)
_diffrn_measured_fraction_theta_full 0.998
_diffrn_measured_fraction_theta_max 0.998
_diffrn_measurement_device_type 'CCD area detector'
_diffrn_measurement_method 'phi and omega scans'
_diffrn_radiation_monochromator graphite
_diffrn_radiation_type MoK\a
_diffrn_radiation_wavelength 0.71073
_diffrn_reflns_av_R_equivalents 0.0000
_diffrn_reflns_av_unetI/netI 0.0495
_diffrn_reflns_limit_h_max 25
_diffrn_reflns_limit_h_min -25
_diffrn_reflns_limit_k_max 18
_diffrn_reflns_limit_k_min 0
_diffrn_reflns_limit_l_max 23
_diffrn_reflns_limit_l_min 0
_diffrn_reflns_number 5605
_diffrn_reflns_theta_full 25.02
_diffrn_reflns_theta_max 25.02
_diffrn_reflns_theta_min 1.65
_diffrn_source 'fine-focus sealed tube'
_exptl_absorpt_coefficient_mu 0.663
_exptl_absorpt_correction_T_max 0.8010
_exptl_absorpt_correction_T_min 0.7773
_exptl_absorpt_correction_type multi-scan
_exptl_absorpt_process_details sadabs
_exptl_crystal_density_diffrn 1.376
_exptl_crystal_density_method 'not measured'
_exptl_crystal_description block
_exptl_crystal_F_000 2720
_exptl_crystal_size_max 0.4
_exptl_crystal_size_mid 0.38
_exptl_crystal_size_min 0.35
_refine_diff_density_max 0.639
_refine_diff_density_min -0.640
_refine_diff_density_rms 0.118
_refine_ls_extinction_method none
_refine_ls_goodness_of_fit_ref 1.014
_refine_ls_hydrogen_treatment constr
_refine_ls_matrix_type full
_refine_ls_number_parameters 428
_refine_ls_number_reflns 5605
_refine_ls_number_restraints 55
_refine_ls_restrained_S_all 1.028
_refine_ls_R_factor_all 0.0727
_refine_ls_R_factor_gt 0.0513
_refine_ls_shift/su_max 0.000
_refine_ls_shift/su_mean 0.000
_refine_ls_structure_factor_coef Fsqd
_refine_ls_weighting_details 'calc w=1/[\s^2^(Fo^2^)+(0.0957P)^2^+8.4026P] where P=(Fo^2^+2Fc^2^)/3'
_refine_ls_weighting_scheme calc
_refine_ls_wR_factor_gt 0.1501
_refine_ls_wR_factor_ref 0.1619
_reflns_number_gt 4291
_reflns_number_total 5605
_reflns_threshold_expression >2sigma(I)
_cod_data_source_file d0ce00256a2.cif
_cod_data_source_block 2-Ni
_cod_original_cell_volume 6365.2(18)
_cod_database_code 7240157
_olex2_refinement_description
;
1. Fixed Uiso
 At 1.2 times of:
  All C(H) groups
2. Rigid bond restraints
 O5, N6
 with sigma for 1-2 distances of 0.002 and sigma for 1-3 distances of 0.001
3. Uiso/Uaniso restraints and constraints
Ni1 \\sim N5 \\sim O1 \\sim O2 \\sim O3: within 3.8A with sigma of 0.01 and
sigma for terminal atoms of 0.02
Uanis(O3) = Uanis(O3')
Uanis(O2) = Uanis(O2')
Uanis(O1) = Uanis(O1')
Uanis(N5) = Uanis(N5')
4. Others
 Sof(N5')=Sof(O1')=Sof(O2')=Sof(O3')=1-FVAR(1)
 Sof(N5)=Sof(O1)=Sof(O2)=Sof(O3)=FVAR(1)
5.a Aromatic/amide H refined with riding coordinates:
 C2(H2), C3(H3), C5(H5), C6(H6), C7(H7), C9(H9), C10(H10), C11(H11), C13(H13),
 C14(H14), C16(H16), C17(H17), C18(H18), C20(H20), C21(H21), C22(H22), C24(H24),
  C25(H25), C27(H27), C28(H28), C29(H29), C31(H31), C32(H32), C33(H33)
;
_olex2_submission_special_instructions 'No special instructions were received'

loop_
_space_group_symop_id
_space_group_symop_operation_xyz
1 'x, y, z'
2 '-x, y, -z+1/2'
3 'x+1/2, y+1/2, z'
4 '-x+1/2, y+1/2, -z+1/2'
5 '-x, -y, -z'
6 'x, -y, z-1/2'
7 '-x+1/2, -y+1/2, -z'
8 'x+1/2, -y+1/2, z-1/2'

loop_
_atom_site_label
_atom_site_type_symbol
_atom_site_fract_x
_atom_site_fract_y
_atom_site_fract_z
_atom_site_U_iso_or_equiv
_atom_site_adp_type
_atom_site_occupancy
_atom_site_calc_flag
_atom_site_disorder_assembly
_atom_site_disorder_group
_atom_site_refinement_flags_posn
_atom_site_refinement_flags_adp
Ni1 Ni 0.67611(2) 0.05357(3) 0.21314(2) 0.04769(19) Uani 1 d . . . U
N1 N 0.43495(13) 0.46635(16) 0.39302(14) 0.0399(6) Uani 1 d . . . .
N2 N 0.68487(12) 0.13838(16) 0.29555(14) 0.0374(6) Uani 1 d A . . .
N3 N 0.72440(14) 0.14102(18) 0.16090(15) 0.0459(7) Uani 1 d A . . .
N4 N 0.62766(17) -0.04860(19) 0.2525(2) 0.0625(9) Uani 1 d A . . .
N5 N 0.5892(4) 0.0775(6) 0.1007(5) 0.083(2) Uani 0.618(7) d A 1 . U
N5' N 0.5718(7) 0.0466(9) 0.1265(8) 0.083(2) Uani 0.382(7) d A 2 . .
N6 N 0.77679(14) -0.06573(17) 0.22865(17) 0.0456(7) Uani 1 d . . . U
O1 O 0.5908(7) 0.1199(7) 0.1557(7) 0.078(2) Uani 0.618(7) d A 1 . U
O2 O 0.6320(5) 0.0174(8) 0.1037(7) 0.082(2) Uani 0.618(7) d A 1 . U
O3 O 0.5528(4) 0.0968(7) 0.0454(5) 0.144(3) Uani 0.618(7) d A 1 . U
O1' O 0.5854(13) 0.0970(13) 0.1679(13) 0.078(2) Uani 0.382(7) d A 2 . .
O2' O 0.6187(10) -0.0014(14) 0.1156(12) 0.082(2) Uani 0.382(7) d A 2 . .
O3' O 0.5251(7) 0.0417(11) 0.0816(8) 0.144(3) Uani 0.382(7) d A 2 . .
O4 O 0.75827(14) -0.00783(17) 0.26102(17) 0.0687(8) Uani 1 d A . . .
O5 O 0.74779(16) -0.0819(2) 0.16818(18) 0.0767(8) Uani 1 d A . . U
O6 O 0.82471(14) -0.10971(17) 0.25384(17) 0.0695(8) Uani 1 d A . . .
C1 C 0.48526(14) 0.41340(19) 0.37848(16) 0.0352(7) Uani 1 d . . . .
C2 C 0.54568(16) 0.44793(19) 0.39005(18) 0.0418(8) Uani 1 d . . . .
H2 H 0.5527 0.5062 0.4042 0.050 Uiso 1 calc . . R .
C3 C 0.59573(15) 0.3963(2) 0.38074(18) 0.0407(7) Uani 1 d . . . .
H3 H 0.6361 0.4204 0.3882 0.049 Uiso 1 calc . . R .
C4 C 0.58640(14) 0.30863(18) 0.36037(16) 0.0339(6) Uani 1 d . . . .
C5 C 0.52511(15) 0.2762(2) 0.34670(17) 0.0400(7) Uani 1 d . . . .
H5 H 0.5177 0.2182 0.3319 0.048 Uiso 1 calc . . R .
C6 C 0.47488(15) 0.3277(2) 0.35449(18) 0.0422(7) Uani 1 d . . . .
H6 H 0.4340 0.3050 0.3437 0.051 Uiso 1 calc . . R .
C7 C 0.63633(14) 0.18888(18) 0.30466(16) 0.0332(6) Uani 1 d . . . .
H7 H 0.5971 0.1804 0.2751 0.040 Uiso 1 calc A . R .
C8 C 0.64136(14) 0.25274(19) 0.35538(16) 0.0340(6) Uani 1 d A . . .
C9 C 0.69994(16) 0.2631(2) 0.39916(18) 0.0465(8) Uani 1 d . . . .
H9 H 0.7054 0.3043 0.4346 0.056 Uiso 1 calc A . R .
C10 C 0.75040(16) 0.2122(2) 0.39041(19) 0.0518(9) Uani 1 d A . . .
H10 H 0.7899 0.2189 0.4199 0.062 Uiso 1 calc . . R .
C11 C 0.74155(15) 0.1519(2) 0.33781(18) 0.0450(8) Uani 1 d . . . .
H11 H 0.7760 0.1192 0.3312 0.054 Uiso 1 calc A . R .
C12 C 0.90011(15) 0.06381(19) -0.06024(16) 0.0365(7) Uani 1 d . . . .
C13 C 0.92030(16) 0.1369(2) -0.01785(17) 0.0437(8) Uani 1 d . . . .
H13 H 0.9582 0.1646 -0.0198 0.052 Uiso 1 calc . . R .
C14 C 0.88503(17) 0.1683(2) 0.02646(17) 0.0454(8) Uani 1 d . . . .
H14 H 0.8992 0.2180 0.0528 0.054 Uiso 1 calc . . R .
C15 C 0.82942(16) 0.1290(2) 0.03344(16) 0.0392(7) Uani 1 d . . . .
C16 C 0.80956(16) 0.0551(2) -0.00766(17) 0.0409(7) Uani 1 d . . . .
H16 H 0.7726 0.0262 -0.0039 0.049 Uiso 1 calc . . R .
C17 C 0.84363(15) 0.0241(2) -0.05373(17) 0.0399(7) Uani 1 d . . . .
H17 H 0.8286 -0.0244 -0.0811 0.048 Uiso 1 calc . . R .
C18 C 0.75946(17) 0.1121(2) 0.11732(17) 0.0456(8) Uani 1 d . . . .
H18 H 0.7625 0.0515 0.1117 0.055 Uiso 1 calc A . R .
C19 C 0.79125(15) 0.1659(2) 0.08037(16) 0.0396(7) Uani 1 d A . . .
C20 C 0.78619(18) 0.2565(2) 0.09015(18) 0.0498(8) Uani 1 d . . . .
H20 H 0.8072 0.2959 0.0671 0.060 Uiso 1 calc A . R .
C21 C 0.75034(19) 0.2872(2) 0.13363(19) 0.0527(9) Uani 1 d A . . .
H21 H 0.7462 0.3475 0.1398 0.063 Uiso 1 calc . . R .
C22 C 0.72025(18) 0.2283(2) 0.16842(19) 0.0489(8) Uani 1 d . . . .
H22 H 0.6962 0.2500 0.1981 0.059 Uiso 1 calc A . R .
C23 C 0.57483(14) -0.44945(19) 0.14023(17) 0.0374(7) Uani 1 d . . . .
C24 C 0.57843(15) -0.3725(2) 0.10444(18) 0.0421(7) Uani 1 d . . . .
H24 H 0.5764 -0.3745 0.0572 0.050 Uiso 1 calc . . R .
C25 C 0.58506(15) -0.2924(2) 0.13824(19) 0.0445(8) Uani 1 d . . . .
H25 H 0.5873 -0.2412 0.1132 0.053 Uiso 1 calc . . R .
C26 C 0.58850(14) -0.2865(2) 0.20902(18) 0.0417(8) Uani 1 d . . . .
C27 C 0.58506(17) -0.3649(2) 0.24425(18) 0.0461(8) Uani 1 d . . . .
H27 H 0.5873 -0.3631 0.2916 0.055 Uiso 1 calc . . R .
C28 C 0.57842(17) -0.4447(2) 0.21127(18) 0.0467(8) Uani 1 d . . . .
H28 H 0.5763 -0.4961 0.2363 0.056 Uiso 1 calc . . R .
C29 C 0.62314(17) -0.1283(2) 0.2227(2) 0.0522(9) Uani 1 d . . . .
H29 H 0.6406 -0.1359 0.1843 0.063 Uiso 1 calc A . R .
C30 C 0.59374(15) -0.2005(2) 0.2459(2) 0.0456(8) Uani 1 d A . . .
C31 C 0.56824(17) -0.1874(2) 0.3036(2) 0.0542(9) Uani 1 d . . . .
H31 H 0.5480 -0.2334 0.3208 0.065 Uiso 1 calc A . R .
C32 C 0.5730(2) -0.1061(3) 0.3348(3) 0.0704(12) Uani 1 d A . . .
H32 H 0.5564 -0.0967 0.3736 0.085 Uiso 1 calc . . R .
C33 C 0.6027(2) -0.0389(3) 0.3080(3) 0.0779(15) Uani 1 d . . . .
H33 H 0.6057 0.0159 0.3295 0.094 Uiso 1 calc A . R .

loop_
_atom_site_aniso_label
_atom_site_aniso_U_11
_atom_site_aniso_U_22
_atom_site_aniso_U_33
_atom_site_aniso_U_23
_atom_site_aniso_U_13
_atom_site_aniso_U_12
Ni1 0.0569(3) 0.0297(3) 0.0663(3) -0.01522(19) 0.0346(2) -0.00484(18)
N1 0.0453(15) 0.0273(13) 0.0536(16) 0.0072(12) 0.0253(12) 0.0119(11)
N2 0.0394(14) 0.0252(12) 0.0510(15) -0.0020(11) 0.0176(12) 0.0047(10)
N3 0.0576(17) 0.0357(15) 0.0515(16) -0.0010(12) 0.0272(14) 0.0044(13)
N4 0.071(2) 0.0376(17) 0.093(2) -0.0230(16) 0.0482(19) -0.0153(14)
N5 0.075(4) 0.070(4) 0.097(5) -0.023(3) 0.003(3) 0.006(3)
N5' 0.075(4) 0.070(4) 0.097(5) -0.023(3) 0.003(3) 0.006(3)
N6 0.0474(16) 0.0238(13) 0.0758(17) 0.0116(13) 0.0356(14) -0.0001(12)
O1 0.074(3) 0.062(5) 0.093(5) -0.021(4) 0.011(3) 0.004(4)
O2 0.084(5) 0.069(5) 0.095(4) -0.027(3) 0.022(3) -0.001(3)
O3 0.131(6) 0.148(6) 0.118(6) -0.027(4) -0.047(4) 0.021(5)
O1' 0.074(3) 0.062(5) 0.093(5) -0.021(4) 0.011(3) 0.004(4)
O2' 0.084(5) 0.069(5) 0.095(4) -0.027(3) 0.022(3) -0.001(3)
O3' 0.131(6) 0.148(6) 0.118(6) -0.027(4) -0.047(4) 0.021(5)
O4 0.0747(18) 0.0378(14) 0.107(2) 0.0025(14) 0.0485(17) 0.0124(13)
O5 0.079(2) 0.0608(18) 0.0918(19) 0.0049(17) 0.0211(16) -0.0046(16)
O6 0.0646(17) 0.0441(15) 0.108(2) 0.0143(15) 0.0358(16) 0.0191(13)
C1 0.0415(16) 0.0251(14) 0.0434(17) -0.0004(12) 0.0188(13) 0.0058(12)
C2 0.0507(19) 0.0217(15) 0.059(2) -0.0073(13) 0.0261(16) 0.0001(13)
C3 0.0368(16) 0.0291(15) 0.061(2) -0.0089(14) 0.0209(15) -0.0033(13)
C4 0.0396(16) 0.0247(14) 0.0416(16) -0.0039(12) 0.0182(13) 0.0018(12)
C5 0.0432(17) 0.0257(15) 0.0542(18) -0.0099(14) 0.0171(15) -0.0007(13)
C6 0.0356(16) 0.0336(16) 0.060(2) -0.0091(15) 0.0162(15) -0.0008(13)
C7 0.0330(15) 0.0258(14) 0.0448(16) -0.0045(12) 0.0169(13) 0.0031(12)
C8 0.0373(15) 0.0263(14) 0.0430(16) -0.0004(12) 0.0189(13) 0.0018(12)
C9 0.0475(19) 0.0441(19) 0.0487(18) -0.0105(15) 0.0122(15) 0.0039(15)
C10 0.0388(18) 0.055(2) 0.058(2) -0.0107(17) 0.0029(16) 0.0082(16)
C11 0.0366(17) 0.0414(18) 0.059(2) 0.0006(16) 0.0148(15) 0.0107(14)
C12 0.0420(17) 0.0262(15) 0.0447(17) 0.0024(13) 0.0167(14) -0.0057(12)
C13 0.0468(18) 0.0385(17) 0.0505(18) -0.0056(15) 0.0205(15) -0.0160(14)
C14 0.059(2) 0.0327(17) 0.0468(18) -0.0095(14) 0.0178(16) -0.0089(15)
C15 0.0521(19) 0.0294(15) 0.0395(16) 0.0026(13) 0.0175(14) 0.0013(13)
C16 0.0419(17) 0.0328(16) 0.0532(19) 0.0004(14) 0.0217(15) -0.0043(13)
C17 0.0455(17) 0.0281(15) 0.0492(18) -0.0059(13) 0.0170(15) -0.0090(13)
C18 0.063(2) 0.0288(16) 0.0510(19) 0.0000(14) 0.0263(17) 0.0057(15)
C19 0.0484(18) 0.0324(16) 0.0397(16) 0.0007(13) 0.0135(14) 0.0050(14)
C20 0.067(2) 0.0359(18) 0.0505(19) 0.0043(15) 0.0216(17) 0.0021(16)
C21 0.078(3) 0.0290(17) 0.055(2) 0.0000(15) 0.0227(19) 0.0103(16)
C22 0.066(2) 0.0331(17) 0.0536(19) -0.0048(15) 0.0256(17) 0.0100(15)
C23 0.0354(16) 0.0272(15) 0.0535(19) -0.0021(13) 0.0181(14) -0.0052(12)
C24 0.0448(18) 0.0337(16) 0.0519(19) 0.0007(14) 0.0197(15) -0.0065(14)
C25 0.0438(18) 0.0258(15) 0.069(2) 0.0023(15) 0.0236(16) -0.0041(13)
C26 0.0329(16) 0.0300(16) 0.064(2) -0.0070(15) 0.0157(15) -0.0057(12)
C27 0.055(2) 0.0377(18) 0.0483(19) -0.0040(15) 0.0167(16) -0.0013(15)
C28 0.061(2) 0.0305(17) 0.052(2) 0.0023(14) 0.0202(17) -0.0028(15)
C29 0.050(2) 0.0380(18) 0.079(2) -0.0176(17) 0.0369(19) -0.0106(15)
C30 0.0358(16) 0.0344(17) 0.072(2) -0.0112(16) 0.0227(16) -0.0055(13)
C31 0.051(2) 0.0407(19) 0.077(3) -0.0085(18) 0.0275(19) -0.0090(16)
C32 0.088(3) 0.049(2) 0.094(3) -0.020(2) 0.061(3) -0.013(2)
C33 0.103(3) 0.040(2) 0.113(4) -0.029(2) 0.071(3) -0.020(2)

loop_
_atom_type_symbol
_atom_type_description
_atom_type_scat_dispersion_real
_atom_type_scat_dispersion_imag
_atom_type_scat_source
C C 0.0033 0.0016 'International Tables Vol C Tables 4.2.6.8 and 6.1.1.4'
H H 0.0000 0.0000 'International Tables Vol C Tables 4.2.6.8 and 6.1.1.4'
N N 0.0061 0.0033 'International Tables Vol C Tables 4.2.6.8 and 6.1.1.4'
Ni Ni 0.3393 1.1124 'International Tables Vol C Tables 4.2.6.8 and 6.1.1.4'
O O 0.0106 0.0060 'International Tables Vol C Tables 4.2.6.8 and 6.1.1.4'

loop_
_geom_angle_atom_site_label_1
_geom_angle_atom_site_label_2
_geom_angle_atom_site_label_3
_geom_angle
_geom_angle_site_symmetry_1
_geom_angle_site_symmetry_3
_geom_angle_publ_flag
N2 Ni1 N3 91.70(10) . . ?
N2 Ni1 N4 97.48(11) . . ?
N2 Ni1 O1 92.6(4) . . ?
N2 Ni1 O2 150.4(3) . . ?
N2 Ni1 O1' 93.3(7) . . ?
N2 Ni1 O2' 149.8(6) . . ?
N3 Ni1 N4 170.78(12) . . ?
N3 Ni1 O1 84.8(3) . . ?
N3 Ni1 O2 80.1(2) . . ?
N3 Ni1 O2' 92.9(5) . . ?
N4 Ni1 O1 95.6(3) . . ?
N4 Ni1 O2 92.2(3) . . ?
N4 Ni1 O2' 79.6(5) . . ?
O1 Ni1 O2 58.5(5) . . ?
O1 Ni1 O2' 58.2(7) . . ?
O1' Ni1 N3 96.6(6) . . ?
O1' Ni1 N4 83.8(5) . . ?
O1' Ni1 O1 11.8(8) . . ?
O1' Ni1 O2 59.9(8) . . ?
O1' Ni1 O2' 56.6(9) . . ?
O2' Ni1 O2 12.9(6) . . ?
O4 Ni1 N2 89.86(11) . . ?
O4 Ni1 N3 92.21(11) . . ?
O4 Ni1 N4 87.00(13) . . ?
O4 Ni1 O1 176.1(4) . . ?
O4 Ni1 O2 118.7(3) . . ?
O4 Ni1 O1' 170.6(5) . . ?
O4 Ni1 O2' 119.7(6) . . ?
C12 N1 C1 119.8(2) 8_456 . ?
C12 N1 C23 123.5(2) 8_456 2_665 ?
C23 N1 C1 116.6(2) 2_665 . ?
C7 N2 Ni1 121.7(2) . . ?
C11 N2 Ni1 120.2(2) . . ?
C11 N2 C7 117.7(3) . . ?
C18 N3 Ni1 121.8(2) . . ?
C22 N3 Ni1 121.1(2) . . ?
C22 N3 C18 117.1(3) . . ?
C29 N4 Ni1 119.4(3) . . ?
C29 N4 C33 117.3(3) . . ?
C33 N4 Ni1 123.2(2) . . ?
O1 N5 O2 115.9(11) . . ?
O3 N5 O1 122.6(10) . . ?
O3 N5 O2 121.3(10) . . ?
O1' N5' O2' 114.6(19) . . ?
O1' N5' O3' 129.5(19) . . ?
O3' N5' O2' 113.8(16) . . ?
O4 N6 O5 119.8(3) . . ?
O4 N6 O6 121.5(4) . . ?
O6 N6 O5 118.6(3) . . ?
N5 O1 Ni1 94.4(9) . . ?
N5 O2 Ni1 91.2(8) . . ?
N5' O1' Ni1 99.8(17) . . ?
N5' O2' Ni1 87.3(13) . . ?
N6 O4 Ni1 116.2(3) . . ?
C2 C1 N1 119.3(3) . . ?
C6 C1 N1 121.4(3) . . ?
C6 C1 C2 119.2(3) . . ?
C1 C2 H2 119.8 . . ?
C3 C2 C1 120.4(3) . . ?
C3 C2 H2 119.8 . . ?
C2 C3 H3 119.6 . . ?
C2 C3 C4 120.8(3) . . ?
C4 C3 H3 119.6 . . ?
C3 C4 C8 119.9(3) . . ?
C5 C4 C3 117.9(3) . . ?
C5 C4 C8 122.3(3) . . ?
C4 C5 H5 119.2 . . ?
C6 C5 C4 121.7(3) . . ?
C6 C5 H5 119.2 . . ?
C1 C6 H6 120.0 . . ?
C5 C6 C1 119.9(3) . . ?
C5 C6 H6 120.0 . . ?
N2 C7 H7 118.0 . . ?
N2 C7 C8 123.9(3) . . ?
C8 C7 H7 118.0 . . ?
C7 C8 C4 120.9(3) . . ?
C9 C8 C4 122.3(3) . . ?
C9 C8 C7 116.8(3) . . ?
C8 C9 H9 119.9 . . ?
C8 C9 C10 120.1(3) . . ?
C10 C9 H9 119.9 . . ?
C9 C10 H10 120.4 . . ?
C11 C10 C9 119.2(3) . . ?
C11 C10 H10 120.4 . . ?
N2 C11 C10 122.2(3) . . ?
N2 C11 H11 118.9 . . ?
C10 C11 H11 118.9 . . ?
N1 C12 C13 121.0(3) 8 . ?
C17 C12 N1 122.3(3) . 8 ?
C17 C12 C13 116.7(3) . . ?
C12 C13 H13 119.5 . . ?
C14 C13 C12 121.0(3) . . ?
C14 C13 H13 119.5 . . ?
C13 C14 H14 118.7 . . ?
C13 C14 C15 122.6(3) . . ?
C15 C14 H14 118.7 . . ?
C14 C15 C16 116.8(3) . . ?
C14 C15 C19 121.4(3) . . ?
C16 C15 C19 121.7(3) . . ?
C15 C16 H16 119.4 . . ?
C17 C16 C15 121.3(3) . . ?
C17 C16 H16 119.4 . . ?
C12 C17 H17 119.2 . . ?
C16 C17 C12 121.6(3) . . ?
C16 C17 H17 119.2 . . ?
N3 C18 H18 117.6 . . ?
N3 C18 C19 124.7(3) . . ?
C19 C18 H18 117.6 . . ?
C18 C19 C15 121.6(3) . . ?
C18 C19 C20 116.4(3) . . ?
C20 C19 C15 122.0(3) . . ?
C19 C20 H20 120.1 . . ?
C21 C20 C19 119.8(3) . . ?
C21 C20 H20 120.1 . . ?
C20 C21 H21 120.1 . . ?
C20 C21 C22 119.7(3) . . ?
C22 C21 H21 120.1 . . ?
N3 C22 C21 122.3(3) . . ?
N3 C22 H22 118.9 . . ?
C21 C22 H22 118.9 . . ?
C24 C23 N1 122.5(3) . 2_645 ?
C24 C23 C28 118.7(3) . . ?
C28 C23 N1 118.7(3) . 2_645 ?
C23 C24 H24 119.8 . . ?
C25 C24 C23 120.4(3) . . ?
C25 C24 H24 119.8 . . ?
C24 C25 H25 119.2 . . ?
C24 C25 C26 121.6(3) . . ?
C26 C25 H25 119.2 . . ?
C25 C26 C30 122.3(3) . . ?
C27 C26 C25 117.1(3) . . ?
C27 C26 C30 120.6(3) . . ?
C26 C27 H27 119.1 . . ?
C28 C27 C26 121.8(3) . . ?
C28 C27 H27 119.1 . . ?
C23 C28 H28 119.8 . . ?
C27 C28 C23 120.3(3) . . ?
C27 C28 H28 119.8 . . ?
N4 C29 H29 118.1 . . ?
N4 C29 C30 123.8(3) . . ?
C30 C29 H29 118.1 . . ?
C29 C30 C26 121.0(3) . . ?
C31 C30 C26 122.0(3) . . ?
C31 C30 C29 117.0(3) . . ?
C30 C31 H31 120.1 . . ?
C32 C31 C30 119.8(3) . . ?
C32 C31 H31 120.1 . . ?
C31 C32 H32 120.5 . . ?
C31 C32 C33 119.0(4) . . ?
C33 C32 H32 120.5 . . ?
N4 C33 C32 123.2(4) . . ?
N4 C33 H33 118.4 . . ?
C32 C33 H33 118.4 . . ?

loop_
_geom_bond_atom_site_label_1
_geom_bond_atom_site_label_2
_geom_bond_distance
_geom_bond_site_symmetry_2
_geom_bond_publ_flag
Ni1 N2 2.056(3) . ?
Ni1 N3 2.100(3) . ?
Ni1 N4 2.116(3) . ?
Ni1 O1 2.190(15) . ?
Ni1 O2 2.239(13) . ?
Ni1 O1' 2.08(3) . ?
Ni1 O2' 2.22(2) . ?
Ni1 O4 2.048(3) . ?
N1 C1 1.435(4) . ?
N1 C12 1.397(4) 8_456 ?
N1 C23 1.431(4) 2_665 ?
N2 C7 1.346(4) . ?
N2 C11 1.341(4) . ?
N3 C18 1.345(4) . ?
N3 C22 1.337(4) . ?
N4 C29 1.339(4) . ?
N4 C33 1.340(5) . ?
N5 O1 1.260(16) . ?
N5 O2 1.292(14) . ?
N5 O3 1.237(10) . ?
N5' O1' 1.11(2) . ?
N5' O2' 1.31(2) . ?
N5' O3' 1.194(17) . ?
N6 O4 1.208(4) . ?
N6 O5 1.250(4) . ?
N6 O6 1.243(4) . ?
C1 C2 1.382(5) . ?
C1 C6 1.385(4) . ?
C2 H2 0.9300 . ?
C2 C3 1.384(4) . ?
C3 H3 0.9300 . ?
C3 C4 1.391(4) . ?
C4 C5 1.386(4) . ?
C4 C8 1.484(4) . ?
C5 H5 0.9300 . ?
C5 C6 1.376(4) . ?
C6 H6 0.9300 . ?
C7 H7 0.9300 . ?
C7 C8 1.384(4) . ?
C8 C9 1.380(5) . ?
C9 H9 0.9300 . ?
C9 C10 1.381(5) . ?
C10 H10 0.9300 . ?
C10 C11 1.370(5) . ?
C11 H11 0.9300 . ?
C12 N1 1.397(4) 8 ?
C12 C13 1.402(4) . ?
C12 C17 1.396(4) . ?
C13 H13 0.9300 . ?
C13 C14 1.372(5) . ?
C14 H14 0.9300 . ?
C14 C15 1.379(5) . ?
C15 C16 1.397(4) . ?
C15 C19 1.486(4) . ?
C16 H16 0.9300 . ?
C16 C17 1.380(5) . ?
C17 H17 0.9300 . ?
C18 H18 0.9300 . ?
C18 C19 1.379(5) . ?
C19 C20 1.395(5) . ?
C20 H20 0.9300 . ?
C20 C21 1.365(5) . ?
C21 H21 0.9300 . ?
C21 C22 1.378(5) . ?
C22 H22 0.9300 . ?
C23 N1 1.431(4) 2_645 ?
C23 C24 1.378(4) . ?
C23 C28 1.397(5) . ?
C24 H24 0.9300 . ?
C24 C25 1.379(5) . ?
C25 H25 0.9300 . ?
C25 C26 1.393(5) . ?
C26 C27 1.389(5) . ?
C26 C30 1.489(4) . ?
C27 H27 0.9300 . ?
C27 C28 1.368(5) . ?
C28 H28 0.9300 . ?
C29 H29 0.9300 . ?
C29 C30 1.396(5) . ?
C30 C31 1.391(5) . ?
C31 H31 0.9300 . ?
C31 C32 1.373(5) . ?
C32 H32 0.9300 . ?
C32 C33 1.374(6) . ?
C33 H33 0.9300 . ?
